data_2203347
loop_
_publ_author_name
'Wei Xu'
'Yin-Xiang Lu'
'Peng Guo'
'Hui Zhou'
'Bi-Jian Lan'

_publ_section_title
;
 Tetrakis[(4-phenylpiperazin-1-yl)methyl]methane
;
_journal_issue 3
_journal_name_full 'Acta Crystallographica Section E'
_journal_page_first o428
_journal_page_last o430
_journal_paper_doi 10.1107/S1600536804002016
_journal_volume 60
_journal_year 2004
_chemical_formula_iupac 'C45 H60 N8'
_chemical_formula_moiety 'C45 H60 N8'
_chemical_formula_sum 'C45 H60 N8'
_chemical_formula_weight 713.01
_chemical_name_systematic ?
_space_group_IT_number 2
_symmetry_cell_setting triclinic
_symmetry_space_group_name_Hall '-P 1'
_symmetry_space_group_name_H-M 'P -1'
_atom_sites_solution_hydrogens geom
_atom_sites_solution_primary direct
_atom_sites_solution_secondary difmap
_audit_creation_method SHELXL-97
_cell_angle_alpha 80.869(4)
_cell_angle_beta 68.461(4)
_cell_angle_gamma 73.281(4)
_cell_formula_units_Z 2
_cell_length_a 11.712(4)
_cell_length_b 12.708(4)
_cell_length_c 15.354(5)
_cell_measurement_reflns_used 976
_cell_measurement_temperature 293(2)
_cell_measurement_theta_max 22.285
_cell_measurement_theta_min 2.765
_cell_volume 2032.2(12)
_computing_cell_refinement SMART
_computing_data_collection 'SMART (Bruker, 1999)'
_computing_data_reduction 'SAINT (Bruker, 1999)'
_computing_molecular_graphics 'SHELXTL (Sheldrick, 1997)'
_computing_publication_material SHELXTL
_computing_structure_refinement 'SHELXL97 (Sheldrick, 1997)'
_computing_structure_solution 'SHELXS97 (Sheldrick, 1997)'
_diffrn_ambient_temperature 293(2)
_diffrn_measured_fraction_theta_full 0.985
_diffrn_measured_fraction_theta_max 0.985
_diffrn_measurement_device_type 'Bruker SMART CCD area-detector'
_diffrn_measurement_method '\f and \w'
_diffrn_radiation_monochromator graphite
_diffrn_radiation_source 'fine-focus sealed tube'
_diffrn_radiation_type MoK\a
_diffrn_radiation_wavelength 0.71073
_diffrn_reflns_av_R_equivalents 0.0206
_diffrn_reflns_av_sigmaI/netI 0.0487
_diffrn_reflns_limit_h_max 13
_diffrn_reflns_limit_h_min -11
_diffrn_reflns_limit_k_max 13
_diffrn_reflns_limit_k_min -15
_diffrn_reflns_limit_l_max 18
_diffrn_reflns_limit_l_min -15
_diffrn_reflns_number 8572
_diffrn_reflns_theta_full 25.01
_diffrn_reflns_theta_max 25.01
_diffrn_reflns_theta_min 1.68
_diffrn_standards_decay_% 2.96
_diffrn_standards_number 0
_exptl_absorpt_coefficient_mu 0.070
_exptl_absorpt_correction_type none
_exptl_crystal_colour Colourless
_exptl_crystal_density_diffrn 1.165
_exptl_crystal_density_method 'not measured'
_exptl_crystal_description prismatic
_exptl_crystal_F_000 772
_exptl_crystal_size_max 0.15
_exptl_crystal_size_mid 0.10
_exptl_crystal_size_min 0.05
_refine_diff_density_max 0.147
_refine_diff_density_min -0.174
_refine_ls_extinction_method none
_refine_ls_goodness_of_fit_ref 1.022
_refine_ls_hydrogen_treatment constr
_refine_ls_matrix_type full
_refine_ls_number_parameters 478
_refine_ls_number_reflns 7066
_refine_ls_number_restraints 0
_refine_ls_restrained_S_all 1.022
_refine_ls_R_factor_all 0.1197
_refine_ls_R_factor_gt 0.0607
_refine_ls_shift/su_max 0.000
_refine_ls_shift/su_mean 0.000
_refine_ls_structure_factor_coef Fsqd
_refine_ls_weighting_details 'calc w = 1/[\s^2^(Fo^2^)+(0.0635P)^2^+0.3853P] where P =  (Fo^2^+2Fc^2^)/3'
_refine_ls_weighting_scheme calc
_refine_ls_wR_factor_gt 0.1277
_refine_ls_wR_factor_ref 0.1561
_reflns_number_gt 4019
_reflns_number_total 7066
_reflns_threshold_expression I>2\s(I)
_cod_data_source_file su6074.cif
_cod_data_source_block I
_cod_database_code 2203347
_cod_database_fobs_code 2203347

loop_
_symmetry_equiv_pos_as_xyz
'x, y, z'
'-x, -y, -z'

loop_
_atom_site_label
_atom_site_fract_x
_atom_site_fract_y
_atom_site_fract_z
_atom_site_U_iso_or_equiv
_atom_site_adp_type
_atom_site_calc_flag
_atom_site_refinement_flags
_atom_site_occupancy
_atom_site_type_symbol
N1 0.45831(19) 0.21059(16) 0.36959(14) 0.0534(6) Uani d . 1 N
N2 0.4975(2) 0.26294(17) 0.52993(14) 0.0587(6) Uani d . 1 N
N3 0.30044(19) 0.37906(16) 0.15126(14) 0.0519(5) Uani d . 1 N
N4 0.1578(2) 0.56333(17) 0.06695(15) 0.0572(6) Uani d . 1 N
N5 0.5585(2) 0.14802(17) 0.07772(14) 0.0549(6) Uani d . 1 N
N6 0.7879(2) 0.11149(17) -0.07990(14) 0.0565(6) Uani d . 1 N
N7 0.25978(19) 0.07168(15) 0.34073(14) 0.0496(5) Uani d . 1 N
N8 0.16026(19) -0.11260(17) 0.43885(14) 0.0550(6) Uani d . 1 N
C1 0.3895(2) 0.20049(19) 0.23336(17) 0.0498(6) Uani d . 1 C
C2 0.4882(2) 0.1579(2) 0.28277(18) 0.0541(7) Uani d . 1 C
H2A 0.4976 0.0794 0.2972 0.065 Uiso calc R 1 H
H2B 0.5692 0.1683 0.2395 0.065 Uiso calc R 1 H
C3 0.5390(3) 0.2823(2) 0.36079(18) 0.0605(7) Uani d . 1 C
H3A 0.5355 0.3364 0.3090 0.073 Uiso calc R 1 H
H3B 0.6260 0.2393 0.3472 0.073 Uiso calc R 1 H
C4 0.4974(3) 0.3403(2) 0.44969(18) 0.0657(8) Uani d . 1 C
H4A 0.5540 0.3862 0.4426 0.079 Uiso calc R 1 H
H4B 0.4128 0.3877 0.4605 0.079 Uiso calc R 1 H
C5 0.4255(3) 0.1849(2) 0.53651(19) 0.0717(8) Uani d . 1 C
H5A 0.3364 0.2227 0.5520 0.086 Uiso calc R 1 H
H5B 0.4343 0.1294 0.5865 0.086 Uiso calc R 1 H
C6 0.4701(3) 0.1302(2) 0.44599(19) 0.0655(8) Uani d . 1 C
H6A 0.5580 0.0895 0.4320 0.079 Uiso calc R 1 H
H6B 0.4203 0.0785 0.4524 0.079 Uiso calc R 1 H
C7 0.4835(3) 0.3062(3) 0.61305(19) 0.0665(8) Uani d . 1 C
C8 0.5556(3) 0.3763(2) 0.6114(2) 0.0725(9) Uani d . 1 C
H8 0.6081 0.3992 0.5538 0.087 Uiso calc R 1 H
C9 0.5523(4) 0.4132(3) 0.6917(2) 0.0870(10) Uani d . 1 C
H9 0.6026 0.4598 0.6878 0.104 Uiso calc R 1 H
C10 0.4768(4) 0.3825(4) 0.7764(3) 0.1176(14) Uani d . 1 C
H10 0.4740 0.4080 0.8309 0.141 Uiso calc R 1 H
C11 0.4048(5) 0.3138(5) 0.7806(3) 0.154(2) Uani d . 1 C
H11 0.3520 0.2925 0.8387 0.185 Uiso calc R 1 H
C12 0.4085(4) 0.2743(4) 0.6992(2) 0.1300(17) Uani d . 1 C
H12 0.3597 0.2261 0.7038 0.156 Uiso calc R 1 H
C13 0.3808(3) 0.32371(19) 0.20767(18) 0.0555(7) Uani d . 1 C
H13A 0.3493 0.3612 0.2654 0.067 Uiso calc R 1 H
H13B 0.4658 0.3326 0.1737 0.067 Uiso calc R 1 H
C14 0.1780(3) 0.4441(2) 0.20611(19) 0.0676(8) Uani d . 1 C
H14A 0.1903 0.5011 0.2344 0.081 Uiso calc R 1 H
H14B 0.1352 0.3973 0.2563 0.081 Uiso calc R 1 H
C15 0.0959(3) 0.4965(2) 0.1473(2) 0.0713(8) Uani d . 1 C
H15A 0.0754 0.4394 0.1251 0.086 Uiso calc R 1 H
H15B 0.0172 0.5425 0.1859 0.086 Uiso calc R 1 H
C16 0.2845(3) 0.5029(2) 0.01602(19) 0.0649(8) Uani d . 1 C
H16A 0.3273 0.5520 -0.0315 0.078 Uiso calc R 1 H
H16B 0.2794 0.4449 -0.0156 0.078 Uiso calc R 1 H
C17 0.3604(3) 0.4531(2) 0.07868(18) 0.0593(7) Uani d . 1 C
H17A 0.4442 0.4131 0.0416 0.071 Uiso calc R 1 H
H17B 0.3700 0.5112 0.1074 0.071 Uiso calc R 1 H
C18 0.0835(3) 0.6282(2) 0.0147(2) 0.0644(8) Uani d . 1 C
C19 -0.0436(4) 0.6746(3) 0.0558(3) 0.0953(11) Uani d . 1 C
H19 -0.0824 0.6596 0.1196 0.114 Uiso calc R 1 H
C20 -0.1148(4) 0.7425(3) 0.0056(4) 0.1159(14) Uani d . 1 C
H20 -0.2006 0.7726 0.0361 0.139 Uiso calc R 1 H
C21 -0.0633(5) 0.7663(3) -0.0868(4) 0.1161(15) Uani d . 1 C
H21 -0.1126 0.8115 -0.1205 0.139 Uiso calc R 1 H
C22 0.0617(5) 0.7229(3) -0.1294(3) 0.1083(13) Uani d . 1 C
H22 0.0989 0.7399 -0.1930 0.130 Uiso calc R 1 H
C23 0.1359(4) 0.6535(3) -0.0805(2) 0.0887(10) Uani d . 1 C
H23 0.2215 0.6237 -0.1118 0.106 Uiso calc R 1 H
C24 0.4348(3) 0.1372(2) 0.14461(18) 0.0588(7) Uani d . 1 C
H24A 0.4395 0.0598 0.1629 0.071 Uiso calc R 1 H
H24B 0.3723 0.1633 0.1135 0.071 Uiso calc R 1 H
C25 0.5593(3) 0.1805(2) -0.01717(18) 0.0636(8) Uani d . 1 C
H25A 0.4900 0.2447 -0.0166 0.076 Uiso calc R 1 H
H25B 0.5469 0.1214 -0.0429 0.076 Uiso calc R 1 H
C26 0.6824(3) 0.2065(2) -0.07768(19) 0.0660(8) Uani d . 1 C
H26A 0.6812 0.2283 -0.1409 0.079 Uiso calc R 1 H
H26B 0.6932 0.2676 -0.0534 0.079 Uiso calc R 1 H
C27 0.7854(3) 0.0711(2) 0.01470(18) 0.0635(8) Uani d . 1 C
H27A 0.8021 0.1253 0.0433 0.076 Uiso calc R 1 H
H27B 0.8518 0.0039 0.0119 0.076 Uiso calc R 1 H
C28 0.6600(3) 0.0489(2) 0.07380(19) 0.0640(8) Uani d . 1 C
H28A 0.6456 -0.0087 0.0476 0.077 Uiso calc R 1 H
H28B 0.6604 0.0237 0.1367 0.077 Uiso calc R 1 H
C29 0.9079(3) 0.1151(2) -0.14595(18) 0.0599(7) Uani d . 1 C
C30 0.9319(3) 0.2068(3) -0.2029(2) 0.0802(9) Uani d . 1 C
H30 0.8690 0.2723 -0.1959 0.096 Uiso calc R 1 H
C31 1.0511(4) 0.2011(4) -0.2715(2) 0.1011(12) Uani d . 1 C
H31 1.0673 0.2636 -0.3095 0.121 Uiso calc R 1 H
C32 1.1442(4) 0.1054(4) -0.2838(3) 0.1005(12) Uani d . 1 C
H32 1.2225 0.1019 -0.3308 0.121 Uiso calc R 1 H
C33 1.1213(3) 0.0165(3) -0.2270(2) 0.0959(11) Uani d . 1 C
H33 1.1847 -0.0487 -0.2341 0.115 Uiso calc R 1 H
C34 1.0057(3) 0.0208(3) -0.1591(2) 0.0810(9) Uani d . 1 C
H34 0.9923 -0.0418 -0.1204 0.097 Uiso calc R 1 H
C35 0.2597(2) 0.18390(19) 0.29882(18) 0.0540(7) Uani d . 1 C
H35A 0.2270 0.2338 0.3490 0.065 Uiso calc R 1 H
H35B 0.2018 0.2043 0.2637 0.065 Uiso calc R 1 H
C36 0.2088(3) 0.0107(2) 0.29757(19) 0.0654(8) Uani d . 1 C
H36A 0.2535 0.0115 0.2304 0.078 Uiso calc R 1 H
H36B 0.1200 0.0460 0.3082 0.078 Uiso calc R 1 H
C37 0.2223(3) -0.1060(2) 0.33742(18) 0.0665(8) Uani d . 1 C
H37A 0.1856 -0.1442 0.3087 0.080 Uiso calc R 1 H
H37B 0.3116 -0.1428 0.3222 0.080 Uiso calc R 1 H
C38 0.1960(3) -0.0428(2) 0.48544(18) 0.0593(7) Uani d . 1 C
H38A 0.2829 -0.0743 0.4831 0.071 Uiso calc R 1 H
H38B 0.1421 -0.0396 0.5508 0.071 Uiso calc R 1 H
C39 0.1839(3) 0.0714(2) 0.43984(17) 0.0569(7) Uani d . 1 C
H39A 0.0956 0.1050 0.4469 0.068 Uiso calc R 1 H
H39B 0.2106 0.1154 0.4713 0.068 Uiso calc R 1 H
C40 0.1481(2) -0.2167(2) 0.48195(19) 0.0603(7) Uani d . 1 C
C41 0.1235(3) -0.2909(3) 0.4381(2) 0.0841(10) Uani d . 1 C
H41 0.1172 -0.2718 0.3787 0.101 Uiso calc R 1 H
C42 0.1083(4) -0.3919(3) 0.4806(3) 0.1064(13) Uani d . 1 C
H42 0.0914 -0.4397 0.4496 0.128 Uiso calc R 1 H
C43 0.1175(4) -0.4232(3) 0.5672(3) 0.1119(14) Uani d . 1 C
H43 0.1089 -0.4923 0.5950 0.134 Uiso calc R 1 H
C44 0.1395(4) -0.3512(3) 0.6122(3) 0.0987(12) Uani d . 1 C
H44 0.1443 -0.3711 0.6720 0.118 Uiso calc R 1 H
C45 0.1550(3) -0.2489(2) 0.5709(2) 0.0757(9) Uani d . 1 C
H45 0.1701 -0.2012 0.6031 0.091 Uiso calc R 1 H

loop_
_atom_site_aniso_label
_atom_site_aniso_U_11
_atom_site_aniso_U_22
_atom_site_aniso_U_33
_atom_site_aniso_U_12
_atom_site_aniso_U_13
_atom_site_aniso_U_23
N1 0.0587(14) 0.0487(12) 0.0544(13) -0.0151(11) -0.0240(11) 0.0070(11)
N2 0.0657(15) 0.0638(14) 0.0482(13) -0.0231(12) -0.0199(11) 0.0062(11)
N3 0.0478(13) 0.0482(12) 0.0551(13) -0.0103(10) -0.0170(11) 0.0052(10)
N4 0.0576(15) 0.0526(13) 0.0565(14) -0.0090(11) -0.0203(12) 0.0038(11)
N5 0.0508(14) 0.0597(13) 0.0517(13) -0.0113(11) -0.0161(11) -0.0046(11)
N6 0.0604(15) 0.0560(13) 0.0484(13) -0.0132(11) -0.0151(11) -0.0012(10)
N7 0.0505(13) 0.0490(12) 0.0485(12) -0.0148(10) -0.0142(10) -0.0023(10)
N8 0.0544(14) 0.0617(14) 0.0499(13) -0.0221(11) -0.0129(11) -0.0040(11)
C1 0.0496(16) 0.0465(14) 0.0539(15) -0.0115(12) -0.0185(12) -0.0029(12)
C2 0.0542(17) 0.0484(14) 0.0611(17) -0.0105(12) -0.0238(13) -0.0015(13)
C3 0.074(2) 0.0594(16) 0.0521(16) -0.0260(15) -0.0228(14) 0.0073(13)
C4 0.082(2) 0.0643(17) 0.0543(17) -0.0240(15) -0.0250(15) 0.0026(15)
C5 0.074(2) 0.084(2) 0.0555(18) -0.0289(17) -0.0218(15) 0.0165(16)
C6 0.073(2) 0.0627(17) 0.0703(19) -0.0309(15) -0.0325(16) 0.0152(15)
C7 0.0602(19) 0.083(2) 0.0477(17) -0.0107(16) -0.0152(14) -0.0017(15)
C8 0.096(2) 0.0585(17) 0.0598(19) -0.0153(17) -0.0243(17) -0.0069(15)
C9 0.112(3) 0.076(2) 0.072(2) -0.007(2) -0.037(2) -0.0212(18)
C10 0.103(3) 0.174(4) 0.069(3) -0.021(3) -0.018(2) -0.039(3)
C11 0.122(4) 0.298(7) 0.056(2) -0.107(4) -0.001(2) -0.020(3)
C12 0.116(3) 0.239(5) 0.057(2) -0.100(4) -0.013(2) -0.009(3)
C13 0.0574(17) 0.0492(15) 0.0620(17) -0.0152(13) -0.0232(14) 0.0012(13)
C14 0.0575(19) 0.0650(17) 0.0609(18) -0.0074(15) -0.0102(15) 0.0112(14)
C15 0.0562(19) 0.0622(17) 0.079(2) -0.0073(15) -0.0160(16) 0.0108(16)
C16 0.068(2) 0.0663(18) 0.0531(16) -0.0158(15) -0.0169(15) 0.0048(14)
C17 0.0551(17) 0.0567(16) 0.0589(17) -0.0147(13) -0.0133(14) 0.0032(14)
C18 0.079(2) 0.0471(16) 0.077(2) -0.0173(15) -0.0397(18) 0.0036(15)
C19 0.082(3) 0.087(2) 0.110(3) -0.010(2) -0.044(2) 0.024(2)
C20 0.094(3) 0.100(3) 0.160(4) -0.020(2) -0.071(3) 0.035(3)
C21 0.144(4) 0.090(3) 0.157(5) -0.039(3) -0.108(4) 0.030(3)
C22 0.161(4) 0.093(3) 0.094(3) -0.035(3) -0.079(3) 0.022(2)
C23 0.115(3) 0.079(2) 0.078(2) -0.020(2) -0.049(2) 0.0079(19)
C24 0.0580(18) 0.0614(16) 0.0604(17) -0.0158(14) -0.0219(14) -0.0072(14)
C25 0.067(2) 0.0637(17) 0.0579(18) -0.0054(15) -0.0246(15) -0.0084(14)
C26 0.077(2) 0.0611(17) 0.0559(17) -0.0122(16) -0.0236(15) 0.0023(14)
C27 0.0597(19) 0.0638(17) 0.0580(17) -0.0085(14) -0.0179(14) 0.0034(14)
C28 0.0633(19) 0.0622(17) 0.0575(17) -0.0104(15) -0.0174(14) 0.0039(14)
C29 0.069(2) 0.0690(18) 0.0500(16) -0.0297(16) -0.0209(15) -0.0033(14)
C30 0.095(3) 0.079(2) 0.071(2) -0.0393(19) -0.0224(19) 0.0018(17)
C31 0.113(3) 0.117(3) 0.078(3) -0.067(3) -0.020(2) 0.021(2)
C32 0.076(3) 0.143(4) 0.082(3) -0.048(3) -0.014(2) 0.001(3)
C33 0.067(2) 0.119(3) 0.081(2) -0.019(2) -0.0084(19) 0.002(2)
C34 0.066(2) 0.085(2) 0.075(2) -0.0182(18) -0.0080(17) 0.0017(17)
C35 0.0523(17) 0.0497(15) 0.0573(16) -0.0082(12) -0.0194(13) -0.0020(13)
C36 0.081(2) 0.0700(18) 0.0534(16) -0.0325(16) -0.0245(15) 0.0017(14)
C37 0.084(2) 0.0659(18) 0.0534(17) -0.0331(16) -0.0165(15) -0.0051(14)
C38 0.0648(19) 0.0653(17) 0.0491(16) -0.0228(14) -0.0159(13) -0.0032(13)
C39 0.0526(17) 0.0607(17) 0.0555(17) -0.0144(13) -0.0133(13) -0.0102(13)
C40 0.0508(17) 0.0656(18) 0.0592(18) -0.0223(14) -0.0078(14) -0.0018(15)
C41 0.101(3) 0.088(2) 0.078(2) -0.053(2) -0.0268(19) 0.0024(18)
C42 0.137(4) 0.094(3) 0.099(3) -0.071(3) -0.025(3) 0.006(2)
C43 0.138(4) 0.088(3) 0.099(3) -0.059(3) -0.012(3) 0.016(2)
C44 0.120(3) 0.092(3) 0.073(2) -0.044(2) -0.015(2) 0.016(2)
C45 0.085(2) 0.075(2) 0.065(2) -0.0313(18) -0.0180(17) 0.0032(17)

loop_
_atom_type_symbol
_atom_type_description
_atom_type_scat_dispersion_real
_atom_type_scat_dispersion_imag
_atom_type_scat_source
C C 0.0033 0.0016 'International Tables Vol C Tables 4.2.6.8 and 6.1.1.4'
H H 0.0000 0.0000 'International Tables Vol C Tables 4.2.6.8 and 6.1.1.4'
N N 0.0061 0.0033 'International Tables Vol C Tables 4.2.6.8 and 6.1.1.4'

loop_
_geom_angle_atom_site_label_1
_geom_angle_atom_site_label_2
_geom_angle_atom_site_label_3
_geom_angle
_geom_angle_publ_flag
C1 C2 N1 115.1(2) y
C1 C13 N3 116.5(2) y
C1 C24 N5 114.1(2) y
C1 C35 N7 115.2(2) y
C4 N2 C5 110.8(2) y
C15 N4 C16 111.0(2) y
C26 N6 C27 110.7(2) y
C37 N8 C38 112.2(2) y
C6 N1 C3 106.9(2) ?
C6 N1 C2 111.72(19) ?
C3 N1 C2 113.5(2) ?
C7 N2 C5 118.1(2) ?
C7 N2 C4 116.6(2) ?
C5 N2 C4 110.8(2) ?
C17 N3 C14 106.77(19) ?
C17 N3 C13 111.0(2) ?
C14 N3 C13 113.0(2) ?
C18 N4 C16 117.7(2) ?
C18 N4 C15 117.0(2) ?
C16 N4 C15 111.0(2) ?
C25 N5 C28 107.5(2) ?
C25 N5 C24 113.9(2) ?
C28 N5 C24 113.7(2) ?
C29 N6 C26 118.0(2) ?
C29 N6 C27 115.8(2) ?
C26 N6 C27 110.7(2) ?
C39 N7 C36 105.9(2) ?
C39 N7 C35 111.82(19) ?
C36 N7 C35 113.5(2) ?
C40 N8 C38 117.7(2) ?
C40 N8 C37 117.1(2) ?
C38 N8 C37 112.2(2) ?
C2 C1 C24 108.4(2) ?
C2 C1 C13 107.3(2) ?
C24 C1 C13 110.6(2) ?
C2 C1 C35 110.4(2) ?
C24 C1 C35 110.1(2) ?
C13 C1 C35 109.9(2) ?
N1 C2 C1 115.1(2) ?
N1 C2 H2A 108.5 ?
C1 C2 H2A 108.5 ?
N1 C2 H2B 108.5 ?
C1 C2 H2B 108.5 ?
H2A C2 H2B 107.5 ?
N1 C3 C4 110.9(2) ?
N1 C3 H3A 109.5 ?
C4 C3 H3A 109.5 ?
N1 C3 H3B 109.5 ?
C4 C3 H3B 109.5 ?
H3A C3 H3B 108.0 ?
N2 C4 C3 111.7(2) ?
N2 C4 H4A 109.3 ?
C3 C4 H4A 109.3 ?
N2 C4 H4B 109.3 ?
C3 C4 H4B 109.3 ?
H4A C4 H4B 107.9 ?
N2 C5 C6 111.2(2) ?
N2 C5 H5A 109.4 ?
C6 C5 H5A 109.4 ?
N2 C5 H5B 109.4 ?
C6 C5 H5B 109.4 ?
H5A C5 H5B 108.0 ?
N1 C6 C5 111.0(2) ?
N1 C6 H6A 109.4 ?
C5 C6 H6A 109.4 ?
N1 C6 H6B 109.4 ?
C5 C6 H6B 109.4 ?
H6A C6 H6B 108.0 ?
C12 C7 C8 116.9(3) ?
C12 C7 N2 122.4(3) ?
C8 C7 N2 120.5(2) ?
C9 C8 C7 122.2(3) ?
C9 C8 H8 118.9 ?
C7 C8 H8 118.9 ?
C10 C9 C8 120.6(4) ?
C10 C9 H9 119.7 ?
C8 C9 H9 119.7 ?
C9 C10 C11 118.7(4) ?
C9 C10 H10 120.6 ?
C11 C10 H10 120.6 ?
C10 C11 C12 121.3(4) ?
C10 C11 H11 119.3 ?
C12 C11 H11 119.3 ?
C7 C12 C11 120.3(4) ?
C7 C12 H12 119.9 ?
C11 C12 H12 119.9 ?
N3 C13 C1 116.5(2) ?
N3 C13 H13A 108.2 ?
C1 C13 H13A 108.2 ?
N3 C13 H13B 108.2 ?
C1 C13 H13B 108.2 ?
H13A C13 H13B 107.3 ?
N3 C14 C15 111.9(2) ?
N3 C14 H14A 109.2 ?
C15 C14 H14A 109.2 ?
N3 C14 H14B 109.2 ?
C15 C14 H14B 109.2 ?
H14A C14 H14B 107.9 ?
N4 C15 C14 112.2(2) ?
N4 C15 H15A 109.2 ?
C14 C15 H15A 109.2 ?
N4 C15 H15B 109.2 ?
C14 C15 H15B 109.2 ?
H15A C15 H15B 107.9 ?
N4 C16 C17 112.2(2) ?
N4 C16 H16A 109.2 ?
C17 C16 H16A 109.2 ?
N4 C16 H16B 109.2 ?
C17 C16 H16B 109.2 ?
H16A C16 H16B 107.9 ?
N3 C17 C16 111.5(2) ?
N3 C17 H17A 109.3 ?
C16 C17 H17A 109.3 ?
N3 C17 H17B 109.3 ?
C16 C17 H17B 109.3 ?
H17A C17 H17B 108.0 ?
C19 C18 C23 116.4(3) ?
C19 C18 N4 121.9(3) ?
C23 C18 N4 121.7(3) ?
C20 C19 C18 121.9(4) ?
C20 C19 H19 119.1 ?
C18 C19 H19 119.1 ?
C21 C20 C19 121.4(4) ?
C21 C20 H20 119.3 ?
C19 C20 H20 119.3 ?
C20 C21 C22 118.4(4) ?
C20 C21 H21 120.8 ?
C22 C21 H21 120.8 ?
C21 C22 C23 121.5(4) ?
C21 C22 H22 119.2 ?
C23 C22 H22 119.2 ?
C18 C23 C22 120.5(4) ?
C18 C23 H23 119.7 ?
C22 C23 H23 119.7 ?
N5 C24 C1 114.1(2) ?
N5 C24 H24A 108.7 ?
C1 C24 H24A 108.7 ?
N5 C24 H24B 108.7 ?
C1 C24 H24B 108.7 ?
H24A C24 H24B 107.6 ?
N5 C25 C26 110.6(2) ?
N5 C25 H25A 109.5 ?
C26 C25 H25A 109.5 ?
N5 C25 H25B 109.5 ?
C26 C25 H25B 109.5 ?
H25A C25 H25B 108.1 ?
N6 C26 C25 110.6(2) ?
N6 C26 H26A 109.5 ?
C25 C26 H26A 109.5 ?
N6 C26 H26B 109.5 ?
C25 C26 H26B 109.5 ?
H26A C26 H26B 108.1 ?
N6 C27 C28 111.3(2) ?
N6 C27 H27A 109.4 ?
C28 C27 H27A 109.4 ?
N6 C27 H27B 109.4 ?
C28 C27 H27B 109.4 ?
H27A C27 H27B 108.0 ?
N5 C28 C27 110.5(2) ?
N5 C28 H28A 109.6 ?
C27 C28 H28A 109.6 ?
N5 C28 H28B 109.6 ?
C27 C28 H28B 109.6 ?
H28A C28 H28B 108.1 ?
C30 C29 C34 117.3(3) ?
C30 C29 N6 123.3(3) ?
C34 C29 N6 119.3(3) ?
C29 C30 C31 119.7(3) ?
C29 C30 H30 120.1 ?
C31 C30 H30 120.1 ?
C32 C31 C30 121.1(3) ?
C32 C31 H31 119.5 ?
C30 C31 H31 119.5 ?
C33 C32 C31 119.1(4) ?
C33 C32 H32 120.4 ?
C31 C32 H32 120.4 ?
C32 C33 C34 120.6(4) ?
C32 C33 H33 119.7 ?
C34 C33 H33 119.7 ?
C33 C34 C29 122.2(3) ?
C33 C34 H34 118.9 ?
C29 C34 H34 118.9 ?
N7 C35 C1 115.2(2) ?
N7 C35 H35A 108.5 ?
C1 C35 H35A 108.5 ?
N7 C35 H35B 108.5 ?
C1 C35 H35B 108.5 ?
H35A C35 H35B 107.5 ?
N7 C36 C37 110.9(2) ?
N7 C36 H36A 109.5 ?
C37 C36 H36A 109.5 ?
N7 C36 H36B 109.5 ?
C37 C36 H36B 109.5 ?
H36A C36 H36B 108.0 ?
N8 C37 C36 112.1(2) ?
N8 C37 H37A 109.2 ?
C36 C37 H37A 109.2 ?
N8 C37 H37B 109.2 ?
C36 C37 H37B 109.2 ?
H37A C37 H37B 107.9 ?
N8 C38 C39 111.2(2) ?
N8 C38 H38A 109.4 ?
C39 C38 H38A 109.4 ?
N8 C38 H38B 109.4 ?
C39 C38 H38B 109.4 ?
H38A C38 H38B 108.0 ?
N7 C39 C38 112.0(2) ?
N7 C39 H39A 109.2 ?
C38 C39 H39A 109.2 ?
N7 C39 H39B 109.2 ?
C38 C39 H39B 109.2 ?
H39A C39 H39B 107.9 ?
C45 C40 C41 116.9(3) ?
C45 C40 N8 122.3(3) ?
C41 C40 N8 120.8(3) ?
C42 C41 C40 121.4(3) ?
C42 C41 H41 119.3 ?
C40 C41 H41 119.3 ?
C43 C42 C41 121.1(4) ?
C43 C42 H42 119.4 ?
C41 C42 H42 119.4 ?
C42 C43 C44 118.6(3) ?
C42 C43 H43 120.7 ?
C44 C43 H43 120.7 ?
C43 C44 C45 121.3(4) ?
C43 C44 H44 119.4 ?
C45 C44 H44 119.4 ?
C44 C45 C40 120.7(3) ?
C44 C45 H45 119.6 ?
C40 C45 H45 119.6 ?

loop_
_geom_bond_atom_site_label_1
_geom_bond_atom_site_label_2
_geom_bond_distance
N1 C6 1.448(3)
N1 C3 1.451(3)
N1 C2 1.468(3)
N2 C7 1.406(3)
N2 C5 1.446(3)
N2 C4 1.449(3)
N3 C17 1.447(3)
N3 C14 1.450(3)
N3 C13 1.468(3)
N4 C18 1.404(3)
N4 C16 1.444(3)
N4 C15 1.461(3)
N5 C25 1.447(3)
N5 C28 1.453(3)
N5 C24 1.467(3)
N6 C29 1.408(3)
N6 C26 1.452(3)
N6 C27 1.454(3)
N7 C39 1.454(3)
N7 C36 1.454(3)
N7 C35 1.469(3)
N8 C40 1.403(3)
N8 C38 1.453(3)
N8 C37 1.457(3)
C1 C2 1.535(3)
C1 C24 1.536(3)
C1 C13 1.536(3)
C1 C35 1.537(3)
C2 H2A 0.9700
C2 H2B 0.9700
C3 C4 1.506(4)
C3 H3A 0.9700
C3 H3B 0.9700
C4 H4A 0.9700
C4 H4B 0.9700
C5 C6 1.500(4)
C5 H5A 0.9700
C5 H5B 0.9700
C6 H6A 0.9700
C6 H6B 0.9700
C7 C12 1.367(4)
C7 C8 1.384(4)
C8 C9 1.372(4)
C8 H8 0.9300
C9 C10 1.348(5)
C9 H9 0.9300
C10 C11 1.357(6)
C10 H10 0.9300
C11 C12 1.401(5)
C11 H11 0.9300
C12 H12 0.9300
C13 H13A 0.9700
C13 H13B 0.9700
C14 C15 1.503(4)
C14 H14A 0.9700
C14 H14B 0.9700
C15 H15A 0.9700
C15 H15B 0.9700
C16 C17 1.492(4)
C16 H16A 0.9700
C16 H16B 0.9700
C17 H17A 0.9700
C17 H17B 0.9700
C18 C19 1.373(4)
C18 C23 1.386(4)
C19 C20 1.372(5)
C19 H19 0.9300
C20 C21 1.345(6)
C20 H20 0.9300
C21 C22 1.350(6)
C21 H21 0.9300
C22 C23 1.388(5)
C22 H22 0.9300
C23 H23 0.9300
C24 H24A 0.9700
C24 H24B 0.9700
C25 C26 1.498(4)
C25 H25A 0.9700
C25 H25B 0.9700
C26 H26A 0.9700
C26 H26B 0.9700
C27 C28 1.496(4)
C27 H27A 0.9700
C27 H27B 0.9700
C28 H28A 0.9700
C28 H28B 0.9700
C29 C30 1.373(4)
C29 C34 1.381(4)
C30 C31 1.397(5)
C30 H30 0.9300
C31 C32 1.364(5)
C31 H31 0.9300
C32 C33 1.341(5)
C32 H32 0.9300
C33 C34 1.365(4)
C33 H33 0.9300
C34 H34 0.9300
C35 H35A 0.9700
C35 H35B 0.9700
C36 C37 1.499(4)
C36 H36A 0.9700
C36 H36B 0.9700
C37 H37A 0.9700
C37 H37B 0.9700
C38 C39 1.499(3)
C38 H38A 0.9700
C38 H38B 0.9700
C39 H39A 0.9700
C39 H39B 0.9700
C40 C45 1.386(4)
C40 C41 1.387(4)
C41 C42 1.373(4)
C41 H41 0.9300
C42 C43 1.360(5)
C42 H42 0.9300
C43 C44 1.360(5)
C43 H43 0.9300
C44 C45 1.384(4)
C44 H44 0.9300
C45 H45 0.9300

loop_
_geom_hbond_atom_site_label_D
_geom_hbond_atom_site_label_H
_geom_hbond_atom_site_label_A
_geom_hbond_site_symmetry_A
_geom_hbond_distance_DH
_geom_hbond_distance_HA
_geom_hbond_distance_DA
_geom_hbond_angle_DHA
C34 H34 C21 1_645 0.93 2.63 3.471(6) 151
C39 H39A C40 2_556 0.97 2.69 3.622(4) 162

loop_
_geom_torsion_atom_site_label_1
_geom_torsion_atom_site_label_2
_geom_torsion_atom_site_label_3
_geom_torsion_atom_site_label_4
_geom_torsion
_geom_torsion_publ_flag
C1 C35 N7 C39 136.2(2) y
C1 C35 N7 C36 -104.0(3) y
C1 C24 N5 C28 107.7(3) y
C1 C24 N5 C25 -128.7(2) y
C1 C13 N3 C17 -137.9(2) y
C1 C13 N3 C14 102.1(3) y
C1 C2 N1 C6 130.1(2) y
C1 C2 N1 C3 -109.0(2) y
C1 C2 N1 N2 -172.5(3) y
C1 C13 N3 N4 165.7(3) y
C1 C24 N5 N6 169.8(4) y
C1 C35 N7 N8 -167.1(3) y
C4 C5 C8 C12 150.4(2) y
C4 C5 C12 C8 -22.92(17) y
C15 C16 C19 C23 -167.0(2) y
C15 C16 C23 C19 10.03(16) y
C26 C27 C30 C34 -142.28(18) y
C26 C27 C34 C30 29.15(14) y
C37 C38 C41 C45 160.69(19) y
C37 C38 C45 C41 -14.84(15) y

loop_
_cod_related_entry_id
_cod_related_entry_database
_cod_related_entry_code
1 ChemSpider 21131029
